data_4106798
loop_
_publ_author_name
'V. Ajay Mallia'
'Paul D. Butler'
'Bijay Sarkar'
'K. Travis Holman'
'Richard G. Weiss'

_publ_contact_author_address
;Dept. of Chemistry, Georgetown University
37th and O St NW, Washington, DC, 20057
USA
;
_publ_contact_author_name 'Richard G. Weiss'
_publ_section_title
;
 Reversible Phase Transitions within Self-Assembled Fibrillar Networks of
 (R)-18-(n-Alkylamino)octadecan-7-ols in Their Carbon Tetrachloride Gels
;
_journal_name_full 'Journal of the American Chemical Society'
_journal_page_first 15045
_journal_page_last 15054
_journal_paper_doi 10.1021/ja204371b
_journal_volume 133
_journal_year 2011
_chemical_absolute_configuration syn
_chemical_formula_moiety 'C23 H49 N O'
_chemical_formula_sum 'C23 H49 N O'
_chemical_formula_weight 355.63
_chemical_melting_point 362.3(2)
_chemical_name_systematic 18-(pentylamino)octadecan-7-ol
_space_group_IT_number 5
_symmetry_cell_setting monoclinic
_symmetry_Int_Tables_number 5
_symmetry_space_group_name_Hall 'C 2y'
_symmetry_space_group_name_H-M 'C 1 2 1'
_atom_sites_solution_hydrogens geom
_atom_sites_solution_primary direct
_atom_sites_solution_secondary difmap
_audit_creation_method SHELXL-97
_cell_angle_alpha 90.00
_cell_angle_beta 94.782(7)
_cell_angle_gamma 90.00
_cell_formula_units_Z 4
_cell_length_a 64.17(4)
_cell_length_b 4.975(3)
_cell_length_c 7.285(4)
_cell_measurement_reflns_used 1462
_cell_measurement_temperature 100(2)
_cell_measurement_theta_max 55.647
_cell_measurement_theta_min 5.599
_cell_volume 2318(2)
_computing_cell_refinement 'SAINT, Bruker-AXS'
_computing_data_collection 'APEX, Bruker-AXS'
_computing_data_reduction 'SAINT, Bruker-AXS'
_computing_molecular_graphics 'X-SEED, L.Barbour (1999); http://x-seed.net/'
_computing_structure_refinement 'SHELXL-97 (Sheldrick, 1997)'
_computing_structure_solution 'SHELXS-97 (Sheldrick, 1990)'
_diffrn_ambient_pressure 101.3
_diffrn_ambient_temperature 100(2)
_diffrn_measured_fraction_theta_full 0.984
_diffrn_measured_fraction_theta_max 0.984
_diffrn_measurement_device_type 'Siemens SMART, Bruker APEXII CCD'
_diffrn_measurement_method 'omega scans'
_diffrn_radiation_monochromator graphite
_diffrn_radiation_probe x-ray
_diffrn_radiation_type MoK\a
_diffrn_radiation_wavelength 0.71073
_diffrn_reflns_av_R_equivalents 0.0489
_diffrn_reflns_av_sigmaI/netI 0.0747
_diffrn_reflns_limit_h_max 73
_diffrn_reflns_limit_h_min -76
_diffrn_reflns_limit_k_max 5
_diffrn_reflns_limit_k_min -5
_diffrn_reflns_limit_l_max 8
_diffrn_reflns_limit_l_min -8
_diffrn_reflns_number 7003
_diffrn_reflns_theta_full 25.00
_diffrn_reflns_theta_max 25.00
_diffrn_reflns_theta_min 1.27
_diffrn_source 'fine-focus sealed tube'
_exptl_absorpt_coefficient_mu 0.060
_exptl_absorpt_correction_T_max 0.7457
_exptl_absorpt_correction_T_min 0.5803
_exptl_absorpt_correction_type empirical
_exptl_absorpt_process_details 'SADABS, G. Sheldrick (1999)'
_exptl_crystal_colour Colorless
_exptl_crystal_density_diffrn 1.016
_exptl_crystal_description Plate
_exptl_crystal_F_000 804
_exptl_crystal_recrystallization_method 'Methanol and acetone mixture'
_exptl_crystal_size_max 0.75
_exptl_crystal_size_mid 0.44
_exptl_crystal_size_min 0.10
_refine_diff_density_max 0.706
_refine_diff_density_min -0.447
_refine_diff_density_rms 0.119
_refine_ls_abs_structure_details 'Flack H D (1983), Acta Cryst. A39, 876-881'
_refine_ls_abs_structure_Flack 2(6)
_refine_ls_extinction_method none
_refine_ls_goodness_of_fit_ref 1.062
_refine_ls_hydrogen_treatment constr
_refine_ls_matrix_type full
_refine_ls_number_parameters 229
_refine_ls_number_reflns 3903
_refine_ls_number_restraints 1
_refine_ls_restrained_S_all 1.062
_refine_ls_R_factor_all 0.1579
_refine_ls_R_factor_gt 0.1203
_refine_ls_shift/su_max 0.031
_refine_ls_shift/su_mean 0.004
_refine_ls_structure_factor_coef Fsqd
_refine_ls_weighting_details 'calc w=1/[\s^2^(Fo^2^)+(0.1607P)^2^+13.5433P] where P=(Fo^2^+2Fc^2^)/3'
_refine_ls_weighting_scheme calc
_refine_ls_wR_factor_gt 0.3560
_refine_ls_wR_factor_ref 0.3765
_reflns_number_gt 2613
_reflns_number_total 3903
_reflns_threshold_expression >2sigma(I)
_cod_data_source_file ja204371b_si_002.cif
_cod_data_source_block HSN-5
_cod_original_sg_symbol_H-M 'C 2'
_cod_database_code 4106798

loop_
_symmetry_equiv_pos_as_xyz
'x, y, z'
'-x, y, -z'
'x+1/2, y+1/2, z'
'-x+1/2, y+1/2, -z'

loop_
_atom_site_label
_atom_site_type_symbol
_atom_site_fract_x
_atom_site_fract_y
_atom_site_fract_z
_atom_site_U_iso_or_equiv
_atom_site_adp_type
_atom_site_occupancy
_atom_site_symmetry_multiplicity
_atom_site_calc_flag
_atom_site_refinement_flags
O1 O 0.36634(7) 0.2055(11) 0.4632(5) 0.0275(10) Uani 1 1 d .
H1 H 0.3697 0.0540 0.5070 0.033 Uiso 1 1 calc R
N1 N 0.12675(7) 0.2498(11) 0.3365(6) 0.0276(13) Uani 1 1 d .
C4B C 0.04881(10) 0.1515(15) 0.3681(9) 0.0374(17) Uani 1 1 d .
H4B1 H 0.0487 -0.0432 0.3401 0.045 Uiso 1 1 calc R
H4B2 H 0.0512 0.1727 0.5033 0.045 Uiso 1 1 calc R
C1A C 0.14376(10) 0.3088(13) 0.2182(8) 0.0333(15) Uani 1 1 d .
H1A1 H 0.1448 0.5055 0.2002 0.040 Uiso 1 1 calc R
H1A2 H 0.1406 0.2244 0.0959 0.040 Uiso 1 1 calc R
C2A C 0.16447(10) 0.2015(14) 0.3064(8) 0.0327(14) Uani 1 1 d .
H2A1 H 0.1645 0.0028 0.2984 0.039 Uiso 1 1 calc R
H2A2 H 0.1659 0.2516 0.4384 0.039 Uiso 1 1 calc R
C3A C 0.18325(10) 0.3139(13) 0.2110(9) 0.0345(15) Uani 1 1 d .
H3A1 H 0.1814 0.2729 0.0777 0.041 Uiso 1 1 calc R
H3A2 H 0.1837 0.5118 0.2253 0.041 Uiso 1 1 calc R
C4A C 0.20386(10) 0.1947(14) 0.2918(9) 0.0359(15) Uani 1 1 d .
H4A1 H 0.2038 -0.0011 0.2676 0.043 Uiso 1 1 calc R
H4A2 H 0.2051 0.2210 0.4269 0.043 Uiso 1 1 calc R
C5A C 0.22292(10) 0.3205(13) 0.2120(8) 0.0312(14) Uani 1 1 d .
H5A1 H 0.2232 0.5150 0.2407 0.037 Uiso 1 1 calc R
H5A2 H 0.2213 0.3015 0.0763 0.037 Uiso 1 1 calc R
C6A C 0.24396(9) 0.1961(13) 0.2847(8) 0.0325(14) Uani 1 1 d .
H6A1 H 0.2454 0.2113 0.4207 0.039 Uiso 1 1 calc R
H6A2 H 0.2438 0.0024 0.2536 0.039 Uiso 1 1 calc R
C7A C 0.26278(10) 0.3226(14) 0.2102(9) 0.0336(15) Uani 1 1 d .
H7A1 H 0.2628 0.5171 0.2390 0.040 Uiso 1 1 calc R
H7A2 H 0.2615 0.3039 0.0744 0.040 Uiso 1 1 calc R
C8A C 0.28385(9) 0.2006(14) 0.2870(8) 0.0289(13) Uani 1 1 d .
H8A1 H 0.2854 0.2259 0.4222 0.035 Uiso 1 1 calc R
H8A2 H 0.2836 0.0049 0.2623 0.035 Uiso 1 1 calc R
C9A C 0.30264(10) 0.3231(13) 0.2051(9) 0.0338(15) Uani 1 1 d .
H9A1 H 0.3032 0.5176 0.2337 0.041 Uiso 1 1 calc R
H9A2 H 0.3009 0.3034 0.0694 0.041 Uiso 1 1 calc R
C10A C 0.32346(10) 0.1905(15) 0.2793(10) 0.0425(17) Uani 1 1 d .
H10A H 0.3251 0.2076 0.4152 0.051 Uiso 1 1 calc R
H10B H 0.3230 -0.0034 0.2488 0.051 Uiso 1 1 calc R
C11A C 0.34259(10) 0.3191(12) 0.1980(8) 0.0316(15) Uani 1 1 d .
H11A H 0.3407 0.3068 0.0620 0.038 Uiso 1 1 calc R
H11B H 0.3432 0.5120 0.2312 0.038 Uiso 1 1 calc R
C12A C 0.36349(9) 0.1882(14) 0.2643(8) 0.0321(14) Uani 1 1 d .
H12A H 0.3628 -0.0062 0.2295 0.039 Uiso 1 1 calc R
C13A C 0.38182(10) 0.3102(13) 0.1808(9) 0.0364(16) Uani 1 1 d .
H13A H 0.3829 0.5014 0.2180 0.044 Uiso 1 1 calc R
H13B H 0.3792 0.3047 0.0450 0.044 Uiso 1 1 calc R
C14A C 0.40269(9) 0.1725(14) 0.2348(9) 0.0355(15) Uani 1 1 d .
H14A H 0.4017 -0.0182 0.1964 0.043 Uiso 1 1 calc R
H14B H 0.4053 0.1763 0.3707 0.043 Uiso 1 1 calc R
C15A C 0.42142(10) 0.3004(13) 0.1503(8) 0.0320(15) Uani 1 1 d .
H15A H 0.4193 0.2850 0.0145 0.038 Uiso 1 1 calc R
H15B H 0.4219 0.4941 0.1815 0.038 Uiso 1 1 calc R
C16A C 0.44202(10) 0.1752(14) 0.2144(8) 0.0338(15) Uani 1 1 d .
H16A H 0.4417 -0.0166 0.1781 0.041 Uiso 1 1 calc R
H16B H 0.4437 0.1825 0.3506 0.041 Uiso 1 1 calc R
C17A C 0.46105(10) 0.3061(14) 0.1396(9) 0.0373(16) Uani 1 1 d .
H17A H 0.4612 0.4999 0.1703 0.045 Uiso 1 1 calc R
H17B H 0.4599 0.2894 0.0037 0.045 Uiso 1 1 calc R
C18A C 0.48166(11) 0.1805(17) 0.2171(11) 0.0519(19) Uani 1 1 d .
H18A H 0.4832 0.2043 0.3511 0.078 Uiso 1 1 calc R
H18B H 0.4933 0.2683 0.1622 0.078 Uiso 1 1 calc R
H18C H 0.4816 -0.0117 0.1877 0.078 Uiso 1 1 calc R
C1B C 0.10580(10) 0.3023(13) 0.2427(8) 0.0317(15) Uani 1 1 d .
H1B1 H 0.1051 0.2262 0.1168 0.038 Uiso 1 1 calc R
H1B2 H 0.1036 0.4989 0.2315 0.038 Uiso 1 1 calc R
C2B C 0.08838(9) 0.1815(16) 0.3453(8) 0.0352(15) Uani 1 1 d .
H2B1 H 0.0909 0.2237 0.4780 0.042 Uiso 1 1 calc R
H2B2 H 0.0886 -0.0164 0.3317 0.042 Uiso 1 1 calc R
C3B C 0.06692(9) 0.2861(12) 0.2753(8) 0.0315(15) Uani 1 1 d .
H3B1 H 0.0648 0.2559 0.1407 0.038 Uiso 1 1 calc R
H3B2 H 0.0664 0.4823 0.2970 0.038 Uiso 1 1 calc R
C5B C 0.02757(10) 0.2722(16) 0.3030(9) 0.0448(18) Uani 1 1 d .
H5B1 H 0.0279 0.4668 0.3242 0.067 Uiso 1 1 calc R
H5B2 H 0.0167 0.1909 0.3719 0.067 Uiso 1 1 calc R
H5B3 H 0.0245 0.2364 0.1712 0.067 Uiso 1 1 calc R

loop_
_atom_site_aniso_label
_atom_site_aniso_U_11
_atom_site_aniso_U_22
_atom_site_aniso_U_33
_atom_site_aniso_U_23
_atom_site_aniso_U_13
_atom_site_aniso_U_12
O1 0.043(2) 0.017(2) 0.0224(17) -0.0041(16) 0.0038(16) -0.0017(18)
N1 0.031(3) 0.018(3) 0.035(2) 0.005(2) 0.009(2) -0.003(2)
C4B 0.039(4) 0.023(4) 0.051(4) 0.009(3) 0.009(3) -0.001(3)
C1A 0.041(4) 0.025(3) 0.034(3) 0.002(3) 0.002(3) 0.003(3)
C2A 0.039(4) 0.026(3) 0.033(3) 0.003(3) 0.006(2) 0.001(3)
C3A 0.035(4) 0.023(3) 0.047(4) -0.006(3) 0.008(3) 0.000(3)
C4A 0.037(4) 0.026(4) 0.045(3) 0.005(3) 0.009(3) 0.002(3)
C5A 0.035(4) 0.024(3) 0.035(3) 0.001(3) 0.003(3) -0.001(3)
C6A 0.036(4) 0.020(3) 0.040(3) -0.005(3) -0.004(3) 0.000(3)
C7A 0.027(4) 0.028(4) 0.045(4) 0.005(3) 0.002(3) 0.000(3)
C8A 0.034(3) 0.022(3) 0.032(3) -0.007(3) 0.011(2) 0.000(3)
C9A 0.031(4) 0.026(4) 0.044(4) -0.001(3) 0.000(3) 0.003(3)
C10A 0.031(4) 0.024(4) 0.074(5) 0.008(4) 0.009(3) 0.000(3)
C11A 0.037(4) 0.021(3) 0.036(3) -0.003(3) 0.000(3) -0.001(3)
C12A 0.036(4) 0.026(3) 0.035(3) -0.017(3) 0.004(2) -0.003(3)
C13A 0.038(4) 0.024(4) 0.047(4) -0.001(3) 0.004(3) -0.003(3)
C14A 0.031(4) 0.023(3) 0.053(4) 0.004(3) 0.008(3) -0.004(3)
C15A 0.037(4) 0.024(3) 0.035(3) 0.000(3) 0.000(3) -0.003(3)
C16A 0.036(4) 0.023(3) 0.043(3) -0.014(3) 0.009(3) -0.004(3)
C17A 0.037(4) 0.036(4) 0.041(3) -0.003(3) 0.013(3) -0.004(3)
C18A 0.036(4) 0.045(5) 0.074(5) 0.010(4) -0.004(3) -0.003(4)
C1B 0.037(4) 0.029(4) 0.030(3) -0.008(3) 0.007(3) 0.004(3)
C2B 0.031(3) 0.035(4) 0.038(3) -0.016(3) -0.005(3) 0.000(3)
C3B 0.034(4) 0.020(3) 0.041(3) 0.009(3) 0.009(3) 0.004(3)
C5B 0.039(4) 0.044(5) 0.051(4) -0.002(4) 0.003(3) 0.004(4)

loop_
_atom_type_symbol
_atom_type_description
_atom_type_scat_dispersion_real
_atom_type_scat_dispersion_imag
_atom_type_scat_source
C C 0.0033 0.0016 'International Tables Vol C Tables 4.2.6.8 and 6.1.1.4'
H H 0.0000 0.0000 'International Tables Vol C Tables 4.2.6.8 and 6.1.1.4'
N N 0.0061 0.0033 'International Tables Vol C Tables 4.2.6.8 and 6.1.1.4'
O O 0.0106 0.0060 'International Tables Vol C Tables 4.2.6.8 and 6.1.1.4'

loop_
_geom_angle_atom_site_label_1
_geom_angle_atom_site_label_2
_geom_angle_atom_site_label_3
_geom_angle
C12A O1 H1 109.5
C1A N1 C1B 112.5(5)
C5B C4B C3B 112.2(5)
C5B C4B H4B1 109.2
C3B C4B H4B1 109.2
C5B C4B H4B2 109.2
C3B C4B H4B2 109.2
H4B1 C4B H4B2 107.9
N1 C1A C2A 110.2(5)
N1 C1A H1A1 109.6
C2A C1A H1A1 109.6
N1 C1A H1A2 109.6
C2A C1A H1A2 109.6
H1A1 C1A H1A2 108.1
C1A C2A C3A 111.6(5)
C1A C2A H2A1 109.3
C3A C2A H2A1 109.3
C1A C2A H2A2 109.3
C3A C2A H2A2 109.3
H2A1 C2A H2A2 108.0
C4A C3A C2A 111.7(5)
C4A C3A H3A1 109.3
C2A C3A H3A1 109.3
C4A C3A H3A2 109.3
C2A C3A H3A2 109.3
H3A1 C3A H3A2 107.9
C3A C4A C5A 113.0(5)
C3A C4A H4A1 109.0
C5A C4A H4A1 109.0
C3A C4A H4A2 109.0
C5A C4A H4A2 109.0
H4A1 C4A H4A2 107.8
C4A C5A C6A 114.3(5)
C4A C5A H5A1 108.7
C6A C5A H5A1 108.7
C4A C5A H5A2 108.7
C6A C5A H5A2 108.7
H5A1 C5A H5A2 107.6
C7A C6A C5A 114.6(5)
C7A C6A H6A1 108.6
C5A C6A H6A1 108.6
C7A C6A H6A2 108.6
C5A C6A H6A2 108.6
H6A1 C6A H6A2 107.6
C6A C7A C8A 114.2(5)
C6A C7A H7A1 108.7
C8A C7A H7A1 108.7
C6A C7A H7A2 108.7
C8A C7A H7A2 108.7
H7A1 C7A H7A2 107.6
C9A C8A C7A 113.6(5)
C9A C8A H8A1 108.8
C7A C8A H8A1 108.8
C9A C8A H8A2 108.8
C7A C8A H8A2 108.8
H8A1 C8A H8A2 107.7
C8A C9A C10A 112.5(5)
C8A C9A H9A1 109.1
C10A C9A H9A1 109.1
C8A C9A H9A2 109.1
C10A C9A H9A2 109.1
H9A1 C9A H9A2 107.8
C11A C10A C9A 112.3(6)
C11A C10A H10A 109.1
C9A C10A H10A 109.1
C11A C10A H10B 109.1
C9A C10A H10B 109.1
H10A C10A H10B 107.9
C12A C11A C10A 113.9(5)
C12A C11A H11A 108.8
C10A C11A H11A 108.8
C12A C11A H11B 108.8
C10A C11A H11B 108.8
H11A C11A H11B 107.7
O1 C12A C13A 110.1(5)
O1 C12A C11A 108.9(5)
C13A C12A C11A 113.3(6)
O1 C12A H12A 108.1
C13A C12A H12A 108.1
C11A C12A H12A 108.1
C12A C13A C14A 114.6(5)
C12A C13A H13A 108.6
C14A C13A H13A 108.6
C12A C13A H13B 108.6
C14A C13A H13B 108.6
H13A C13A H13B 107.6
C13A C14A C15A 114.2(5)
C13A C14A H14A 108.7
C15A C14A H14A 108.7
C13A C14A H14B 108.7
C15A C14A H14B 108.7
H14A C14A H14B 107.6
C16A C15A C14A 113.7(5)
C16A C15A H15A 108.8
C14A C15A H15A 108.8
C16A C15A H15B 108.8
C14A C15A H15B 108.8
H15A C15A H15B 107.7
C15A C16A C17A 115.0(6)
C15A C16A H16A 108.5
C17A C16A H16A 108.5
C15A C16A H16B 108.5
C17A C16A H16B 108.5
H16A C16A H16B 107.5
C16A C17A C18A 112.8(6)
C16A C17A H17A 109.0
C18A C17A H17A 109.0
C16A C17A H17B 109.0
C18A C17A H17B 109.0
H17A C17A H17B 107.8
C17A C18A H18A 109.5
C17A C18A H18B 109.5
H18A C18A H18B 109.5
C17A C18A H18C 109.5
H18A C18A H18C 109.5
H18B C18A H18C 109.5
N1 C1B C2B 112.3(5)
N1 C1B H1B1 109.1
C2B C1B H1B1 109.1
N1 C1B H1B2 109.1
C2B C1B H1B2 109.1
H1B1 C1B H1B2 107.9
C1B C2B C3B 112.5(6)
C1B C2B H2B1 109.1
C3B C2B H2B1 109.1
C1B C2B H2B2 109.1
C3B C2B H2B2 109.1
H2B1 C2B H2B2 107.8
C2B C3B C4B 113.5(5)
C2B C3B H3B1 108.9
C4B C3B H3B1 108.9
C2B C3B H3B2 108.9
C4B C3B H3B2 108.9
H3B1 C3B H3B2 107.7
C4B C5B H5B1 109.5
C4B C5B H5B2 109.5
H5B1 C5B H5B2 109.5
C4B C5B H5B3 109.5
H5B1 C5B H5B3 109.5
H5B2 C5B H5B3 109.5

loop_
_geom_bond_atom_site_label_1
_geom_bond_atom_site_label_2
_geom_bond_distance
O1 C12A 1.448(6)
O1 H1 0.8400
N1 C1A 1.476(8)
N1 C1B 1.480(8)
C4B C5B 1.528(9)
C4B C3B 1.544(8)
C4B H4B1 0.9900
C4B H4B2 0.9900
C1A C2A 1.524(9)
C1A H1A1 0.9900
C1A H1A2 0.9900
C2A C3A 1.545(9)
C2A H2A1 0.9900
C2A H2A2 0.9900
C3A C4A 1.522(9)
C3A H3A1 0.9900
C3A H3A2 0.9900
C4A C5A 1.531(9)
C4A H4A1 0.9900
C4A H4A2 0.9900
C5A C6A 1.539(9)
C5A H5A1 0.9900
C5A H5A2 0.9900
C6A C7A 1.503(9)
C6A H6A1 0.9900
C6A H6A2 0.9900
C7A C8A 1.544(8)
C7A H7A1 0.9900
C7A H7A2 0.9900
C8A C9A 1.517(9)
C8A H8A1 0.9900
C8A H8A2 0.9900
C9A C10A 1.547(9)
C9A H9A1 0.9900
C9A H9A2 0.9900
C10A C11A 1.546(9)
C10A H10A 0.9900
C10A H10B 0.9900
C11A C12A 1.532(9)
C11A H11A 0.9900
C11A H11B 0.9900
C12A C13A 1.497(9)
C12A H12A 1.0000
C13A C14A 1.526(9)
C13A H13A 0.9900
C13A H13B 0.9900
C14A C15A 1.534(9)
C14A H14A 0.9900
C14A H14B 0.9900
C15A C16A 1.500(9)
C15A H15A 0.9900
C15A H15B 0.9900
C16A C17A 1.524(9)
C16A H16A 0.9900
C16A H16B 0.9900
C17A C18A 1.527(10)
C17A H17A 0.9900
C17A H17B 0.9900
C18A H18A 0.9800
C18A H18B 0.9800
C18A H18C 0.9800
C1B C2B 1.519(9)
C1B H1B1 0.9900
C1B H1B2 0.9900
C2B C3B 1.520(9)
C2B H2B1 0.9900
C2B H2B2 0.9900
C3B H3B1 0.9900
C3B H3B2 0.9900
C5B H5B1 0.9800
C5B H5B2 0.9800
C5B H5B3 0.9800

loop_
_cod_related_entry_id
_cod_related_entry_database
_cod_related_entry_code
1 ChemSpider 30660273
